data_4025158
loop_
_publ_author_name
'Mercedes Alonso'
'Roberto Chicharro'
'Carlos Miranda'
'Vicente J. Ar\'an'
'Miguel A. Maestro'
'Bernardo Herrad\'on'

_publ_section_title
;
 X-ray Diffraction, Solution Structure, and Computational Studies on
 Derivatives of (3-sec-Butyl-2,3-dihydro-1H-isoquinolin-4-ylidene)acetic
 Acid: Compounds with Activity as Calpain Inhibitors
;
_journal_name_full 'Journal of Organic Chemistry'
_journal_page_first 342
_journal_page_last 352
_journal_paper_doi 10.1021/jo902091u
_journal_volume 75
_journal_year 2010
_chemical_absolute_configuration ad
_chemical_formula_moiety 'C15 H17 N O3'
_chemical_formula_sum 'C15 H17 N O3'
_chemical_formula_weight 259.30
_chemical_name_systematic
; 
 ? 
;
_space_group_IT_number 19
_symmetry_cell_setting orthorhombic
_symmetry_space_group_name_Hall 'P 2ac 2ab'
_symmetry_space_group_name_H-M 'P 21 21 21'
_atom_sites_solution_hydrogens geom
_atom_sites_solution_primary direct
_atom_sites_solution_secondary difmap
_audit_creation_method SHELXL-97
_cell_angle_alpha 90.00
_cell_angle_beta 90.00
_cell_angle_gamma 90.00
_cell_formula_units_Z 4
_cell_length_a 5.5785(12)
_cell_length_b 14.446(3)
_cell_length_c 16.711(4)
_cell_measurement_temperature 298(2)
_cell_volume 1346.7(5)
_computing_cell_refinement 'Bruker SAINT'
_computing_data_collection 'Bruker SMART'
_computing_data_reduction 'Bruker SHELXTL'
_computing_molecular_graphics 'Bruker SHELXTL'
_computing_publication_material 'Bruker SHELXTL'
_computing_structure_refinement 'SHELXL-97 (Sheldrick, 1997)'
_computing_structure_solution 'SHELXS-97 (Sheldrick, 1997)'
_diffrn_ambient_temperature 298(2)
_diffrn_measured_fraction_theta_full 0.998
_diffrn_measured_fraction_theta_max 0.998
_diffrn_measurement_device_type 'CCD area detector'
_diffrn_measurement_method 'phi and omega scans'
_diffrn_radiation_monochromator graphite
_diffrn_radiation_source 'fine-focus sealed tube'
_diffrn_radiation_type MoK\a
_diffrn_radiation_wavelength 0.71073
_diffrn_reflns_av_R_equivalents 0.0264
_diffrn_reflns_av_sigmaI/netI 0.0314
_diffrn_reflns_limit_h_max 6
_diffrn_reflns_limit_h_min -6
_diffrn_reflns_limit_k_max 17
_diffrn_reflns_limit_k_min -11
_diffrn_reflns_limit_l_max 20
_diffrn_reflns_limit_l_min -17
_diffrn_reflns_number 7331
_diffrn_reflns_theta_full 25.73
_diffrn_reflns_theta_max 25.73
_diffrn_reflns_theta_min 1.86
_exptl_absorpt_coefficient_mu 0.089
_exptl_absorpt_correction_T_max 0.9867
_exptl_absorpt_correction_T_min 0.9568
_exptl_absorpt_correction_type multi-scan
_exptl_absorpt_process_details
; 
 Siemens SADABS program multi-scan
 Blessing, Acta Cryst. (1995) A51 33-38
;
_exptl_crystal_colour Colourless
_exptl_crystal_density_diffrn 1.279
_exptl_crystal_density_method 'not measured'
_exptl_crystal_description Prism
_exptl_crystal_F_000 552
_exptl_crystal_size_max 0.50
_exptl_crystal_size_mid 0.17
_exptl_crystal_size_min 0.15
_refine_diff_density_max 0.177
_refine_diff_density_min -0.243
_refine_diff_density_rms 0.062
_refine_ls_abs_structure_details 'Flack H D (1983), Acta Cryst. A39, 876-881'
_refine_ls_abs_structure_Flack -0.9(15)
_refine_ls_extinction_method none
_refine_ls_goodness_of_fit_ref 1.095
_refine_ls_hydrogen_treatment mixed
_refine_ls_matrix_type full
_refine_ls_number_parameters 176
_refine_ls_number_reflns 2558
_refine_ls_number_restraints 0
_refine_ls_restrained_S_all 1.095
_refine_ls_R_factor_all 0.0511
_refine_ls_R_factor_gt 0.0362
_refine_ls_shift/su_max 0.000
_refine_ls_shift/su_mean 0.000
_refine_ls_structure_factor_coef Fsqd
_refine_ls_weighting_details 'calc w=1/[\s^2^(Fo^2^)+(0.0655P)^2^+0.0000P] where P=(Fo^2^+2Fc^2^)/3'
_refine_ls_weighting_scheme calc
_refine_ls_wR_factor_gt 0.0893
_refine_ls_wR_factor_ref 0.1069
_reflns_number_gt 2112
_reflns_number_total 2558
_reflns_threshold_expression >2sigma(I)
_cod_data_source_file jo902091u_si_003.cif
_cod_data_source_block anc1
_cod_depositor_comments
;
The following automatic conversions were performed:

'_symmetry_cell_setting' value 'Orthorhombic' changed to
'orthorhombic' according to the built-in table from CIF Core
dictionary named 'cif_core.dic' version 2.4.1 from
2010-06-29.

'_exptl_absorpt_correction_type' value 'Multi-scan'
changed to 'multi-scan' according to the built-in table from CIF Core
dictionary named 'cif_core.dic' version 2.4.1 from 2010-06-29.

Automatic conversion script
Id: cif_fix_values 1646 2011-03-28 12:23:43Z adriana 
;
_cod_database_code 4025158

loop_
_symmetry_equiv_pos_as_xyz
'x, y, z'
'-x+1/2, -y, z+1/2'
'-x, y+1/2, -z+1/2'
'x+1/2, -y+1/2, -z'

loop_
_atom_site_label
_atom_site_type_symbol
_atom_site_fract_x
_atom_site_fract_y
_atom_site_fract_z
_atom_site_U_iso_or_equiv
_atom_site_adp_type
_atom_site_occupancy
_atom_site_symmetry_multiplicity
_atom_site_calc_flag
_atom_site_refinement_flags
_atom_site_disorder_assembly
_atom_site_disorder_group
O1 O 0.2746(3) 0.01107(8) 0.65016(8) 0.0435(4) Uani 1 1 d . . .
O2 O 0.1654(3) 0.51348(10) 0.71236(11) 0.0639(5) Uani 1 1 d . . .
O3 O 0.0539(3) 0.40253(9) 0.79541(9) 0.0515(5) Uani 1 1 d . . .
H3A H -0.061(6) 0.448(2) 0.8151(19) 0.094(10) Uiso 1 1 d . . .
N1 N 0.2054(3) 0.13369(9) 0.73037(9) 0.0335(4) Uani 1 1 d . . .
H1A H 0.0714 0.1095 0.7449 0.040 Uiso 1 1 calc R . .
C1 C 0.3298(4) 0.09008(12) 0.67425(11) 0.0321(4) Uani 1 1 d . . .
C2 C 0.5362(4) 0.13994(13) 0.63879(11) 0.0308(4) Uani 1 1 d . . .
C3 C 0.6896(4) 0.09394(14) 0.58690(12) 0.0378(5) Uani 1 1 d . . .
H3B H 0.6643 0.0317 0.5754 0.045 Uiso 1 1 calc R . .
C4 C 0.8789(4) 0.14013(15) 0.55240(12) 0.0412(5) Uani 1 1 d . . .
H4A H 0.9808 0.1093 0.5173 0.049 Uiso 1 1 calc R . .
C5 C 0.9172(4) 0.23205(14) 0.56994(12) 0.0393(5) Uani 1 1 d . . .
H5A H 1.0462 0.2630 0.5470 0.047 Uiso 1 1 calc R . .
C6 C 0.7655(4) 0.27865(13) 0.62143(10) 0.0351(5) Uani 1 1 d . . .
H6A H 0.7940 0.3406 0.6331 0.042 Uiso 1 1 calc R . .
C7 C 0.5705(3) 0.23373(12) 0.65604(10) 0.0292(4) Uani 1 1 d . . .
C8 C 0.3968(3) 0.28151(12) 0.70827(11) 0.0303(4) Uani 1 1 d . . .
C9 C 0.2782(4) 0.21970(11) 0.76954(10) 0.0312(4) Uani 1 1 d . . .
H9A H 0.1345 0.2510 0.7897 0.037 Uiso 1 1 calc R . .
C10 C 0.3546(4) 0.37193(12) 0.69746(12) 0.0353(5) Uani 1 1 d . . .
H10A H 0.4502 0.3998 0.6587 0.042 Uiso 1 1 calc R . .
C11 C 0.1825(4) 0.43477(12) 0.73649(12) 0.0384(5) Uani 1 1 d . . .
C12 C 0.4465(4) 0.19884(13) 0.84113(11) 0.0387(5) Uani 1 1 d . . .
H12A H 0.5859 0.1651 0.8206 0.046 Uiso 1 1 calc R . .
C13 C 0.3197(6) 0.13676(17) 0.90150(14) 0.0625(7) Uani 1 1 d . . .
H13A H 0.1881 0.1712 0.9251 0.075 Uiso 1 1 calc R . .
H13B H 0.2516 0.0843 0.8732 0.075 Uiso 1 1 calc R . .
C14 C 0.4777(7) 0.1008(2) 0.96805(15) 0.0878(10) Uani 1 1 d . . .
H14A H 0.3841 0.0630 1.0036 0.132 Uiso 1 1 calc R . .
H14B H 0.5439 0.1520 0.9972 0.132 Uiso 1 1 calc R . .
H14C H 0.6052 0.0645 0.9457 0.132 Uiso 1 1 calc R . .
C15 C 0.5361(6) 0.28663(17) 0.88045(14) 0.0633(7) Uani 1 1 d . . .
H15A H 0.6405 0.2710 0.9241 0.095 Uiso 1 1 calc R . .
H15B H 0.4022 0.3215 0.9003 0.095 Uiso 1 1 calc R . .
H15C H 0.6222 0.3230 0.8420 0.095 Uiso 1 1 calc R . .

loop_
_atom_site_aniso_label
_atom_site_aniso_U_11
_atom_site_aniso_U_22
_atom_site_aniso_U_33
_atom_site_aniso_U_23
_atom_site_aniso_U_13
_atom_site_aniso_U_12
O1 0.0543(9) 0.0259(6) 0.0502(8) -0.0076(6) 0.0127(8) -0.0059(6)
O2 0.0766(11) 0.0310(7) 0.0841(12) 0.0171(8) 0.0363(10) 0.0163(8)
O3 0.0623(10) 0.0297(8) 0.0624(10) 0.0065(7) 0.0293(9) 0.0093(7)
N1 0.0363(8) 0.0259(7) 0.0381(9) -0.0038(7) 0.0057(8) -0.0060(7)
C1 0.0358(10) 0.0265(9) 0.0341(10) 0.0011(8) 0.0004(9) 0.0032(9)
C2 0.0350(10) 0.0281(9) 0.0293(9) 0.0023(7) 0.0003(8) 0.0015(8)
C3 0.0433(11) 0.0327(10) 0.0375(11) -0.0024(8) 0.0018(9) 0.0067(9)
C4 0.0413(11) 0.0460(12) 0.0362(11) 0.0001(9) 0.0077(10) 0.0108(10)
C5 0.0316(10) 0.0505(13) 0.0359(10) 0.0063(9) 0.0042(10) 0.0006(9)
C6 0.0359(11) 0.0318(9) 0.0376(10) 0.0017(8) 0.0002(9) -0.0022(9)
C7 0.0319(10) 0.0282(9) 0.0276(9) 0.0028(7) 0.0000(9) 0.0018(8)
C8 0.0327(10) 0.0259(9) 0.0323(9) 0.0000(8) 0.0001(9) -0.0022(8)
C9 0.0370(10) 0.0220(8) 0.0346(10) -0.0019(7) 0.0076(9) -0.0006(8)
C10 0.0367(11) 0.0301(9) 0.0391(11) 0.0014(8) 0.0076(9) -0.0022(9)
C11 0.0437(12) 0.0253(10) 0.0463(12) -0.0004(8) 0.0055(11) 0.0018(9)
C12 0.0513(12) 0.0334(11) 0.0313(10) -0.0013(8) 0.0020(10) 0.0033(9)
C13 0.095(2) 0.0502(13) 0.0423(13) 0.0101(10) 0.0014(14) -0.0111(14)
C14 0.140(3) 0.0711(19) 0.0528(16) 0.0196(14) -0.0041(19) 0.021(2)
C15 0.0874(19) 0.0563(14) 0.0460(13) 0.0003(11) -0.0136(14) -0.0214(15)

loop_
_atom_type_symbol
_atom_type_description
_atom_type_scat_dispersion_real
_atom_type_scat_dispersion_imag
_atom_type_scat_source
C C 0.0033 0.0016 'International Tables Vol C Tables 4.2.6.8 and 6.1.1.4'
H H 0.0000 0.0000 'International Tables Vol C Tables 4.2.6.8 and 6.1.1.4'
N N 0.0061 0.0033 'International Tables Vol C Tables 4.2.6.8 and 6.1.1.4'
O O 0.0106 0.0060 'International Tables Vol C Tables 4.2.6.8 and 6.1.1.4'

loop_
_geom_angle_atom_site_label_1
_geom_angle_atom_site_label_2
_geom_angle_atom_site_label_3
_geom_angle
_geom_angle_site_symmetry_1
_geom_angle_site_symmetry_3
_geom_angle_publ_flag
C11 O3 H3A 112.2(18) . . ?
C1 N1 C9 125.11(16) . . ?
C1 N1 H1A 117.4 . . ?
C9 N1 H1A 117.4 . . ?
O1 C1 N1 122.23(17) . . ?
O1 C1 C2 120.46(17) . . ?
N1 C1 C2 117.29(16) . . ?
C3 C2 C7 120.55(18) . . ?
C3 C2 C1 119.75(17) . . ?
C7 C2 C1 119.67(17) . . ?
C4 C3 C2 120.19(18) . . ?
C4 C3 H3B 119.9 . . ?
C2 C3 H3B 119.9 . . ?
C3 C4 C5 119.86(19) . . ?
C3 C4 H4A 120.1 . . ?
C5 C4 H4A 120.1 . . ?
C4 C5 C6 120.49(19) . . ?
C4 C5 H5A 119.8 . . ?
C6 C5 H5A 119.8 . . ?
C5 C6 C7 120.66(18) . . ?
C5 C6 H6A 119.7 . . ?
C7 C6 H6A 119.7 . . ?
C6 C7 C2 118.22(16) . . ?
C6 C7 C8 122.74(16) . . ?
C2 C7 C8 119.02(17) . . ?
C10 C8 C7 119.46(17) . . ?
C10 C8 C9 126.21(16) . . ?
C7 C8 C9 114.33(15) . . ?
N1 C9 C8 108.69(14) . . ?
N1 C9 C12 110.40(14) . . ?
C8 C9 C12 111.88(16) . . ?
N1 C9 H9A 108.6 . . ?
C8 C9 H9A 108.6 . . ?
C12 C9 H9A 108.6 . . ?
C8 C10 C11 130.96(18) . . ?
C8 C10 H10A 114.5 . . ?
C11 C10 H10A 114.5 . . ?
O2 C11 O3 122.94(18) . . ?
O2 C11 C10 118.86(19) . . ?
O3 C11 C10 118.20(16) . . ?
C15 C12 C13 111.04(17) . . ?
C15 C12 C9 111.85(16) . . ?
C13 C12 C9 110.13(19) . . ?
C15 C12 H12A 107.9 . . ?
C13 C12 H12A 107.9 . . ?
C9 C12 H12A 107.9 . . ?
C14 C13 C12 114.8(3) . . ?
C14 C13 H13A 108.6 . . ?
C12 C13 H13A 108.6 . . ?
C14 C13 H13B 108.6 . . ?
C12 C13 H13B 108.6 . . ?
H13A C13 H13B 107.6 . . ?
C13 C14 H14A 109.5 . . ?
C13 C14 H14B 109.5 . . ?
H14A C14 H14B 109.5 . . ?
C13 C14 H14C 109.5 . . ?
H14A C14 H14C 109.5 . . ?
H14B C14 H14C 109.5 . . ?
C12 C15 H15A 109.5 . . ?
C12 C15 H15B 109.5 . . ?
H15A C15 H15B 109.5 . . ?
C12 C15 H15C 109.5 . . ?
H15A C15 H15C 109.5 . . ?
H15B C15 H15C 109.5 . . ?

loop_
_geom_bond_atom_site_label_1
_geom_bond_atom_site_label_2
_geom_bond_distance
_geom_bond_site_symmetry_2
_geom_bond_publ_flag
O1 C1 1.249(2) . ?
O2 C11 1.210(2) . ?
O3 C11 1.304(2) . ?
O3 H3A 0.97(3) . ?
N1 C1 1.326(2) . ?
N1 C9 1.462(2) . ?
N1 H1A 0.8600 . ?
C1 C2 1.482(3) . ?
C2 C3 1.388(3) . ?
C2 C7 1.398(2) . ?
C3 C4 1.376(3) . ?
C3 H3B 0.9300 . ?
C4 C5 1.376(3) . ?
C4 H4A 0.9300 . ?
C5 C6 1.382(3) . ?
C5 H5A 0.9300 . ?
C6 C7 1.393(3) . ?
C6 H6A 0.9300 . ?
C7 C8 1.476(3) . ?
C8 C10 1.339(2) . ?
C8 C9 1.511(2) . ?
C9 C12 1.550(3) . ?
C9 H9A 0.9800 . ?
C10 C11 1.474(3) . ?
C10 H10A 0.9300 . ?
C12 C15 1.513(3) . ?
C12 C13 1.524(3) . ?
C12 H12A 0.9800 . ?
C13 C14 1.511(4) . ?
C13 H13A 0.9700 . ?
C13 H13B 0.9700 . ?
C14 H14A 0.9600 . ?
C14 H14B 0.9600 . ?
C14 H14C 0.9600 . ?
C15 H15A 0.9600 . ?
C15 H15B 0.9600 . ?
C15 H15C 0.9600 . ?

loop_
_geom_hbond_atom_site_label_D
_geom_hbond_atom_site_label_H
_geom_hbond_atom_site_label_A
_geom_hbond_distance_DH
_geom_hbond_distance_HA
_geom_hbond_distance_DA
_geom_hbond_angle_DHA
_geom_hbond_site_symmetry_A
O3 H3A O1 0.97(3) 1.61(3) 2.578(2) 172(3) 3_556
N1 H1A O2 0.86 2.04 2.865(2) 159.4 3_546

loop_
_geom_torsion_atom_site_label_1
_geom_torsion_atom_site_label_2
_geom_torsion_atom_site_label_3
_geom_torsion_atom_site_label_4
_geom_torsion
_geom_torsion_site_symmetry_1
_geom_torsion_site_symmetry_2
_geom_torsion_site_symmetry_3
_geom_torsion_site_symmetry_4
_geom_torsion_publ_flag
C9 N1 C1 O1 170.68(17) . . . . ?
C9 N1 C1 C2 -11.0(3) . . . . ?
O1 C1 C2 C3 -9.2(3) . . . . ?
N1 C1 C2 C3 172.36(17) . . . . ?
O1 C1 C2 C7 168.85(17) . . . . ?
N1 C1 C2 C7 -9.5(3) . . . . ?
C7 C2 C3 C4 0.6(3) . . . . ?
C1 C2 C3 C4 178.69(17) . . . . ?
C2 C3 C4 C5 0.5(3) . . . . ?
C3 C4 C5 C6 -0.6(3) . . . . ?
C4 C5 C6 C7 -0.4(3) . . . . ?
C5 C6 C7 C2 1.5(3) . . . . ?
C5 C6 C7 C8 -176.98(16) . . . . ?
C3 C2 C7 C6 -1.6(3) . . . . ?
C1 C2 C7 C6 -179.69(16) . . . . ?
C3 C2 C7 C8 176.94(17) . . . . ?
C1 C2 C7 C8 -1.1(3) . . . . ?
C6 C7 C8 C10 29.2(3) . . . . ?
C2 C7 C8 C10 -149.25(19) . . . . ?
C6 C7 C8 C9 -151.88(17) . . . . ?
C2 C7 C8 C9 29.6(2) . . . . ?
C1 N1 C9 C8 37.8(2) . . . . ?
C1 N1 C9 C12 -85.2(2) . . . . ?
C10 C8 C9 N1 133.94(19) . . . . ?
C7 C8 C9 N1 -44.9(2) . . . . ?
C10 C8 C9 C12 -103.9(2) . . . . ?
C7 C8 C9 C12 77.31(18) . . . . ?
C7 C8 C10 C11 175.53(19) . . . . ?
C9 C8 C10 C11 -3.2(4) . . . . ?
C8 C10 C11 O2 -174.7(2) . . . . ?
C8 C10 C11 O3 4.8(3) . . . . ?
N1 C9 C12 C15 176.97(19) . . . . ?
C8 C9 C12 C15 55.8(2) . . . . ?
N1 C9 C12 C13 -59.0(2) . . . . ?
C8 C9 C12 C13 179.78(17) . . . . ?
C15 C12 C13 C14 -63.8(3) . . . . ?
C9 C12 C13 C14 171.8(2) . . . . ?

loop_
_cod_related_entry_id
_cod_related_entry_database
_cod_related_entry_code
1 ChemSpider 9876359
